data_4321413
loop_
_publ_author_name
'F. Albert Cotton'
'Chun Lin'
'Carlos A. Murillo'

_publ_section_title
;
 A Reliable Method of Preparation of Diiridium Paddlewheel Complexes:
 Structures of the First Compounds with Ir25+ Cores
;
_journal_name_full 'Inorganic Chemistry'
_journal_page_first 4574
_journal_page_last 4578
_journal_paper_doi 10.1021/ic000527c
_journal_volume 39
_journal_year 2000
_chemical_formula_sum 'C64 H64 Cl4 F3 Ir2 N8 O10'
_chemical_formula_weight 1688.43
_chemical_name_systematic
; 
 ? 
;
_space_group_IT_number 60
_symmetry_cell_setting orthorhombic
_symmetry_space_group_name_Hall '-P 2n 2ab'
_symmetry_space_group_name_H-M 'P b c n'
_atom_sites_solution_hydrogens geom
_atom_sites_solution_primary direct
_atom_sites_solution_secondary difmap
_audit_creation_method SHELXL
_cell_angle_alpha 90.00
_cell_angle_beta 90.00
_cell_angle_gamma 90.00
_cell_formula_units_Z 8
_cell_length_a 23.225(2)
_cell_length_b 24.799(7)
_cell_length_c 22.912(3)
_cell_measurement_reflns_used 25
_cell_measurement_temperature 173(2)
_cell_measurement_theta_max 16.52
_cell_measurement_theta_min 14.08
_cell_volume 13196(4)
_computing_cell_refinement 'CAD4 V5'
_computing_data_collection 'CAD4 V5'
_computing_data_reduction XCAD4
_computing_molecular_graphics 'XP (Siemens, 1990)'
_computing_publication_material 'SHELXL-93 (Sheldrick, 1993)'
_computing_structure_refinement 'SHELXL-93 (Sheldrick, 1993)'
_computing_structure_solution 'SHELXS-86 (Sheldrick, 1990)'
_diffrn_ambient_temperature 173(2)
_diffrn_measurement_device 'Nonius CAD4'
_diffrn_measurement_method 'Omega two-theta scans'
_diffrn_radiation_monochromator graphite
_diffrn_radiation_source 'fine-focus sealed tube'
_diffrn_radiation_type MoK\a
_diffrn_radiation_wavelength 0.71073
_diffrn_reflns_av_R_equivalents 0.0569
_diffrn_reflns_av_sigmaI/netI 0.1074
_diffrn_reflns_limit_h_max 24
_diffrn_reflns_limit_h_min -1
_diffrn_reflns_limit_k_max 26
_diffrn_reflns_limit_k_min -1
_diffrn_reflns_limit_l_max 24
_diffrn_reflns_limit_l_min -1
_diffrn_reflns_number 10029
_diffrn_reflns_theta_max 22.39
_diffrn_reflns_theta_min 2.06
_exptl_absorpt_coefficient_mu 4.263
_exptl_absorpt_correction_T_max 0.398
_exptl_absorpt_correction_T_min 0.267
_exptl_absorpt_correction_type psi-scan
_exptl_crystal_colour 'dark green'
_exptl_crystal_density_diffrn 1.700
_exptl_crystal_density_meas ?
_exptl_crystal_density_method none
_exptl_crystal_description tablet
_exptl_crystal_F_000 6664
_exptl_crystal_size_max 0.20
_exptl_crystal_size_mid 0.25
_exptl_crystal_size_min 0.30
_refine_diff_density_max 1.373
_refine_diff_density_min -1.095
_refine_diff_density_rms 0.148
_refine_ls_extinction_method none
_refine_ls_goodness_of_fit_all 1.017
_refine_ls_goodness_of_fit_obs 1.145
_refine_ls_matrix_type full
_refine_ls_number_parameters 799
_refine_ls_number_reflns 8482
_refine_ls_number_restraints 36
_refine_ls_restrained_S_all 1.016
_refine_ls_restrained_S_obs 1.143
_refine_ls_R_factor_all 0.1326
_refine_ls_R_factor_obs 0.0425
_refine_ls_shift/esd_max 0.003
_refine_ls_shift/esd_mean 0.000
_refine_ls_structure_factor_coef Fsqd
_refine_ls_weighting_details 'w=1/[\s^2^(Fo^2^)+(0.0434P)^2^+42.8116P] where P=(Fo^2^+2Fc^2^)/3'
_refine_ls_weighting_scheme calc
_refine_ls_wR_factor_all 0.1158
_refine_ls_wR_factor_obs 0.0923
_reflns_number_observed 4632
_reflns_number_total 8482
_reflns_observed_criterion >2sigma(I)
_cod_data_source_file ic000527c_1.cif
_cod_data_source_block cmpd_1
_cod_depositor_comments
;
The following automatic conversions were performed:

'_symmetry_cell_setting' value 'Orthorhombic' changed to
'orthorhombic' according to the built-in table from CIF Core
dictionary named 'cif_core.dic' version 2.4.1 from
2010-06-29.

'_exptl_absorpt_correction_type' value 'psiscan' changed
to 'psi-scan' according to the built-in table from CIF Core
dictionary named 'cif_core.dic' version 2.4.1 from 2010-06-29.

Automatic conversion script
Id: cif_fix_values 1646 2011-03-28 12:23:43Z adriana 

The following automatic conversions were performed:

'_exptl_crystal_density_meas' value 'none' was changed to '?' - the
value is perceived as not measured.

Automatic conversion script
Id: cif_fix_values 3008 2015-01-20 13:52:24Z robertas 

The following automatic conversions were performed:

'_refine_ls_weighting_scheme' value 'calc
w=1/[\s^2^(Fo^2^)+(0.0434P)^2^+42.8116P] where P=(Fo^2^+2Fc^2^)/3'
was changed to 'calc'. New tag '_refine_ls_weighting_details' was
created. The value of the new tag was set to
'w=1/[\s^2^(Fo^2^)+(0.0434P)^2^+42.8116P] where P=(Fo^2^+2Fc^2^)/3'.

Automatic conversion script
Id: cif_fix_values 3143 2015-03-26 13:38:13Z robertas 
;
_cod_original_cell_volume 13196.3(43)
_cod_database_code 4321413

loop_
_symmetry_equiv_pos_as_xyz
'x, y, z'
'-x+1/2, -y+1/2, z+1/2'
'-x, y, -z+1/2'
'x+1/2, -y+1/2, -z'
'-x, -y, -z'
'x-1/2, y-1/2, -z-1/2'
'x, -y, z-1/2'
'-x-1/2, y-1/2, z'

loop_
_atom_site_aniso_label
_atom_site_aniso_U_11
_atom_site_aniso_U_22
_atom_site_aniso_U_33
_atom_site_aniso_U_23
_atom_site_aniso_U_13
_atom_site_aniso_U_12
Ir1 0.0254(3) 0.0216(3) 0.0238(3) -0.0012(2) -0.0004(3) 0.0006(2)
Ir2 0.0251(3) 0.0209(3) 0.0254(3) -0.0019(2) -0.0012(3) -0.0004(2)
O9 0.030(5) 0.030(5) 0.030(4) -0.005(4) -0.011(4) -0.008(4)
O10 0.065(7) 0.050(7) 0.068(8) 0.005(6) 0.002(6) 0.003(5)
C5 0.043(7) 0.040(7) 0.038(7) 0.015(6) 0.005(7) 0.009(7)
C6 0.057(9) 0.035(7) 0.059(8) -0.006(8) -0.012(8) -0.010(7)
F1 0.144(9) 0.062(6) 0.076(7) 0.030(5) 0.005(7) -0.007(6)
F2 0.136(9) 0.030(5) 0.129(9) -0.022(6) -0.048(7) -0.009(6)
F3 0.073(6) 0.046(5) 0.121(9) 0.007(6) -0.008(6) 0.020(5)
O1 0.056(6) 0.033(6) 0.031(6) -0.008(5) 0.005(4) 0.011(4)
O2 0.045(5) 0.031(5) 0.058(7) 0.007(5) -0.019(5) -0.015(4)
O3 0.053(6) 0.048(7) 0.072(8) 0.028(6) -0.002(5) 0.019(5)
O4 0.061(7) 0.052(7) 0.056(7) -0.027(6) 0.011(5) -0.001(6)
O5 0.086(8) 0.041(7) 0.054(7) 0.027(6) 0.012(6) 0.000(6)
O6 0.033(6) 0.036(7) 0.102(9) 0.004(6) -0.016(5) 0.008(5)
O8 0.089(7) 0.038(6) 0.035(5) 0.021(4) 0.007(5) 0.010(6)
N1 0.024(5) 0.025(6) 0.023(6) 0.006(5) 0.003(5) 0.007(5)
N2 0.032(7) 0.027(7) 0.046(8) 0.001(6) -0.004(5) -0.003(5)
N3 0.029(6) 0.024(6) 0.024(6) -0.007(5) -0.001(5) 0.003(5)
N4 0.028(6) 0.041(7) 0.019(5) -0.008(5) -0.003(5) 0.009(5)
N5 0.030(6) 0.040(8) 0.022(6) -0.014(5) 0.009(5) -0.008(5)
N6 0.030(6) 0.024(7) 0.038(7) -0.003(5) -0.001(5) 0.002(5)
N7 0.036(6) 0.015(6) 0.030(7) -0.011(6) -0.002(5) -0.004(4)
N8 0.030(6) 0.030(6) 0.018(6) 0.007(5) 0.000(5) 0.005(5)
C1 0.016(6) 0.036(8) 0.029(7) 0.001(7) -0.009(5) -0.010(7)
C2 0.031(7) 0.021(7) 0.018(6) 0.005(6) -0.003(5) -0.004(6)
C3 0.021(7) 0.029(8) 0.046(8) -0.013(8) 0.006(6) 0.003(7)
C4 0.029(8) 0.038(9) 0.032(8) -0.018(8) -0.005(6) -0.007(7)
C11 0.024(7) 0.031(8) 0.010(6) -0.010(6) 0.000(6) 0.002(5)
C12 0.059(9) 0.016(8) 0.027(9) 0.008(7) -0.010(7) -0.002(7)
C13 0.037(8) 0.034(9) 0.033(8) -0.012(7) 0.012(6) 0.004(7)
C14 0.033(8) 0.029(9) 0.034(9) -0.008(7) -0.008(6) 0.003(6)
C15 0.039(8) 0.012(7) 0.041(9) 0.007(6) 0.004(6) -0.002(6)
C16 0.020(7) 0.022(8) 0.029(8) 0.005(6) 0.003(5) -0.002(5)
C17 0.054(9) 0.070(12) 0.035(9) -0.004(8) -0.008(7) 0.018(8)
C21 0.019(7) 0.024(7) 0.039(9) -0.019(6) 0.008(6) -0.003(5)
C22 0.031(8) 0.033(9) 0.038(9) -0.004(7) -0.001(6) 0.000(6)
C23 0.032(8) 0.025(8) 0.041(8) -0.002(7) -0.003(6) 0.002(6)
C24 0.032(7) 0.024(7) 0.050(9) -0.004(8) 0.005(8) -0.011(5)
C25 0.039(8) 0.040(9) 0.045(9) 0.008(7) -0.002(7) -0.012(7)
C26 0.026(7) 0.037(8) 0.038(9) 0.003(7) 0.007(6) -0.005(6)
C27 0.084(12) 0.036(11) 0.080(13) 0.028(9) -0.029(10) -0.022(8)
C31 0.033(8) 0.030(8) 0.010(7) 0.000(6) 0.001(6) 0.003(6)
C32 0.045(8) 0.021(8) 0.032(8) -0.002(6) 0.005(6) -0.008(6)
C33 0.065(10) 0.022(8) 0.029(8) -0.008(7) -0.006(7) 0.005(7)
C34 0.040(9) 0.056(11) 0.042(10) -0.004(8) -0.016(7) 0.012(8)
C35 0.039(8) 0.025(8) 0.058(10) 0.000(7) -0.011(7) -0.006(7)
C36 0.047(9) 0.033(9) 0.034(9) 0.011(7) -0.006(7) 0.012(7)
C37 0.066(11) 0.055(11) 0.055(11) 0.018(9) 0.000(8) 0.008(9)
C41 0.051(9) 0.020(7) 0.009(6) -0.004(5) -0.001(6) 0.002(6)
C42 0.035(8) 0.037(9) 0.034(8) -0.017(7) -0.001(6) -0.003(6)
C43 0.047(9) 0.049(9) 0.041(8) -0.032(8) -0.003(6) -0.004(8)
C44 0.065(11) 0.029(9) 0.027(7) 0.003(6) -0.004(7) 0.008(7)
C45 0.040(8) 0.035(9) 0.037(8) -0.001(7) -0.007(7) 0.011(7)
C46 0.037(8) 0.026(8) 0.018(7) -0.002(6) -0.002(6) -0.001(6)
C47 0.075(11) 0.045(9) 0.069(10) -0.027(9) -0.005(10) 0.012(8)
C51 0.020(7) 0.041(9) 0.020(8) 0.000(7) 0.006(6) -0.001(6)
C52 0.047(8) 0.023(8) 0.030(8) -0.002(7) 0.013(6) 0.004(6)
C53 0.050(9) 0.032(9) 0.043(10) -0.006(8) 0.012(7) -0.006(7)
C54 0.031(8) 0.046(10) 0.040(9) 0.013(8) -0.002(7) -0.002(7)
C55 0.044(9) 0.067(12) 0.022(8) -0.001(8) 0.001(7) -0.019(8)
C56 0.040(9) 0.040(9) 0.032(9) -0.004(7) 0.009(7) -0.008(7)
C57 0.084(12) 0.032(10) 0.081(13) 0.023(10) 0.039(10) 0.012(9)
C61 0.025(7) 0.018(7) 0.040(8) 0.002(7) -0.001(7) 0.006(5)
C62 0.032(8) 0.033(8) 0.070(11) -0.014(8) -0.021(8) 0.003(7)
C63 0.036(9) 0.044(10) 0.108(15) -0.019(10) -0.015(9) -0.001(7)
C64 0.020(7) 0.038(9) 0.055(9) -0.002(8) -0.004(7) 0.005(7)
C65 0.034(8) 0.030(8) 0.042(9) 0.007(7) 0.000(7) 0.003(6)
C66 0.045(9) 0.040(10) 0.034(8) 0.000(7) 0.004(6) 0.005(7)
C67 0.029(8) 0.038(10) 0.104(14) 0.002(9) 0.021(9) 0.008(7)
C71 0.038(8) 0.027(8) 0.012(7) 0.006(6) -0.004(6) -0.014(6)
C72 0.020(8) 0.042(9) 0.041(9) -0.007(8) -0.003(6) 0.013(6)
C73 0.026(8) 0.041(10) 0.052(10) 0.000(8) -0.012(7) 0.003(7)
C74 0.034(8) 0.036(9) 0.023(8) -0.004(7) 0.003(6) -0.007(6)
C75 0.037(8) 0.021(8) 0.037(8) 0.007(7) -0.004(6) 0.005(6)
C76 0.036(7) 0.028(8) 0.023(7) 0.003(6) -0.005(6) -0.008(6)
C81 0.033(9) 0.036(8) 0.028(7) -0.010(6) -0.011(6) -0.008(7)
C82 0.038(8) 0.040(9) 0.022(7) -0.002(6) 0.000(6) 0.010(6)
C83 0.066(10) 0.023(7) 0.033(8) 0.004(7) 0.000(7) 0.009(7)
C84 0.066(10) 0.036(9) 0.023(7) -0.003(6) -0.006(7) 0.009(7)
C85 0.052(9) 0.039(9) 0.028(8) 0.000(7) 0.009(7) 0.015(7)
C86 0.052(9) 0.016(7) 0.039(8) -0.006(6) -0.002(7) 0.007(7)
C87 0.096(12) 0.045(10) 0.034(8) 0.014(7) 0.014(9) 0.014(9)
O7 0.043(6) 0.034(6) 0.034(6) -0.011(5) -0.008(4) -0.012(4)
C77 0.037(8) 0.051(10) 0.059(10) -0.012(8) -0.011(7) -0.015(7)

loop_
_atom_site_label
_atom_site_type_symbol
_atom_site_fract_x
_atom_site_fract_y
_atom_site_fract_z
_atom_site_U_iso_or_equiv
_atom_site_thermal_displace_type
_atom_site_occupancy
_atom_site_calc_flag
_atom_site_refinement_flags
_atom_site_disorder_group
Ir1 Ir 0.25995(2) 0.87760(2) 0.46480(2) 0.02359(15) Uani 1 d . .
Ir2 Ir 0.26169(2) 0.77656(2) 0.46137(2) 0.0238(2) Uani 1 d . .
O9 O 0.2631(3) 0.6904(3) 0.4650(3) 0.030(2) Uani 1 d U .
O10 O 0.1980(4) 0.6527(4) 0.4019(5) 0.061(3) Uani 1 d U .
C5 C 0.2395(6) 0.6532(5) 0.4402(6) 0.040(3) Uani 1 d U .
C6 C 0.2514(6) 0.5963(5) 0.4629(7) 0.050(4) Uani 1 d U .
F1 F 0.2466(5) 0.5916(4) 0.5191(4) 0.094(3) Uani 1 d U .
F2 F 0.2285(4) 0.5560(3) 0.4375(5) 0.099(4) Uani 1 d U .
F3 F 0.3105(4) 0.5874(3) 0.4530(5) 0.080(3) Uani 1 d U .
O1 O 0.0893(4) 1.0423(4) 0.6374(4) 0.040(2) Uani 1 d . .
O2 O 0.0184(3) 0.6116(3) 0.4560(4) 0.045(2) Uani 1 d . .
O3 O 0.0622(4) 1.0379(4) 0.3309(4) 0.057(3) Uani 1 d . .
O4 O 0.2938(4) 0.6204(4) 0.2145(4) 0.056(3) Uani 1 d . .
O5 O 0.4004(4) 1.0454(4) 0.2763(4) 0.060(3) Uani 1 d . .
O6 O 0.5105(4) 0.6292(3) 0.5164(5) 0.057(3) Uani 1 d . .
O8 O 0.2398(4) 0.6174(4) 0.7140(4) 0.054(3) Uani 1 d . .
N1 N 0.1827(4) 0.8721(4) 0.5061(4) 0.024(2) Uani 1 d . .
N2 N 0.1771(4) 0.7806(4) 0.4827(5) 0.035(3) Uani 1 d . .
N3 N 0.2180(4) 0.8744(4) 0.3882(4) 0.026(2) Uani 1 d . .
N4 N 0.2423(4) 0.7848(4) 0.3741(4) 0.030(2) Uani 1 d . .
N5 N 0.3367(4) 0.8743(4) 0.4232(4) 0.031(3) Uani 1 d . .
N6 N 0.3481(4) 0.7829(4) 0.4445(4) 0.031(3) Uani 1 d . .
N7 N 0.3020(4) 0.8724(4) 0.5430(4) 0.027(3) Uani 1 d . .
N8 N 0.2830(4) 0.7804(4) 0.5486(4) 0.026(3) Uani 1 d . .
C1 C 0.1541(4) 0.8260(5) 0.5035(5) 0.027(3) Uani 1 d . .
H1A H 0.1155(4) 0.8253(5) 0.5170(5) 0.033 Uiso 1 calc R .
C2 C 0.2195(4) 0.8300(5) 0.3558(5) 0.024(3) Uani 1 d . .
H2A H 0.2034(4) 0.8310(5) 0.3177(5) 0.028 Uiso 1 calc R .
C3 C 0.3683(5) 0.8291(6) 0.4256(5) 0.032(3) Uani 1 d . .
H3A H 0.4072(5) 0.8307(6) 0.4131(5) 0.039 Uiso 1 calc R .
C4 C 0.3006(5) 0.8261(6) 0.5717(5) 0.033(3) Uani 1 d . .
H4A H 0.3130(5) 0.8259(6) 0.6112(5) 0.039 Uiso 1 calc R .
C11 C 0.1583(4) 0.9145(4) 0.5398(5) 0.022(3) Uani 1 d . .
C12 C 0.1344(5) 0.9056(5) 0.5935(5) 0.034(3) Uani 1 d . .
H12A H 0.1336(5) 0.8696(5) 0.6076(5) 0.041 Uiso 1 calc R .
C13 C 0.1112(5) 0.9459(5) 0.6287(6) 0.035(3) Uani 1 d . .
H13A H 0.0954(5) 0.9374(5) 0.6658(6) 0.042 Uiso 1 calc R .
C14 C 0.1118(5) 0.9982(5) 0.6086(6) 0.032(3) Uani 1 d . .
C15 C 0.1358(5) 1.0091(5) 0.5539(5) 0.031(3) Uani 1 d . .
H15A H 0.1364(5) 1.0452(5) 0.5401(5) 0.037 Uiso 1 calc R .
C16 C 0.1587(4) 0.9688(4) 0.5196(5) 0.024(3) Uani 1 d . .
H16A H 0.1746(4) 0.9772(4) 0.4825(5) 0.028 Uiso 1 calc R .
C17 C 0.0698(6) 1.0331(6) 0.6954(6) 0.053(4) Uani 1 d . .
H17A H 0.0548(6) 1.0668(6) 0.7118(6) 0.080 Uiso 1 calc R .
H17B H 0.1019(6) 1.0202(6) 0.7194(6) 0.080 Uiso 1 calc R .
H17C H 0.0392(6) 1.0059(6) 0.6950(6) 0.080 Uiso 1 calc R .
C21 C 0.1361(5) 0.7361(5) 0.4776(5) 0.028(3) Uani 1 d . .
C22 C 0.1038(5) 0.7311(5) 0.4273(6) 0.034(3) Uani 1 d . .
H22A H 0.1081(5) 0.7568(5) 0.3969(6) 0.041 Uiso 1 calc R .
C23 C 0.0651(5) 0.6892(5) 0.4206(6) 0.032(3) Uani 1 d . .
H23A H 0.0427(5) 0.6860(5) 0.3861(6) 0.039 Uiso 1 calc R .
C24 C 0.0598(5) 0.6520(5) 0.4655(6) 0.035(3) Uani 1 d . .
C25 C 0.0920(5) 0.6562(5) 0.5149(6) 0.042(4) Uani 1 d . .
H25A H 0.0874(5) 0.6307(5) 0.5455(6) 0.050 Uiso 1 calc R .
C26 C 0.1310(5) 0.6973(5) 0.5208(5) 0.033(3) Uani 1 d . .
H26A H 0.1546(5) 0.6992(5) 0.5546(5) 0.040 Uiso 1 calc R .
C27 C 0.0076(7) 0.5748(5) 0.5027(7) 0.067(5) Uani 1 d . .
H27A H -0.0219(7) 0.5488(5) 0.4907(7) 0.100 Uiso 1 calc R .
H27B H -0.0060(7) 0.5947(5) 0.5370(7) 0.100 Uiso 1 calc R .
H27C H 0.0432(7) 0.5556(5) 0.5125(7) 0.100 Uiso 1 calc R .
C31 C 0.1790(5) 0.9172(5) 0.3704(5) 0.024(3) Uani 1 d . .
C32 C 0.1998(5) 0.9675(5) 0.3583(5) 0.033(3) Uani 1 d . .
H32A H 0.2400(5) 0.9743(5) 0.3602(5) 0.039 Uiso 1 calc R .
C33 C 0.1617(6) 1.0095(5) 0.3431(5) 0.039(4) Uani 1 d . .
H33A H 0.1760(6) 1.0441(5) 0.3328(5) 0.047 Uiso 1 calc R .
C34 C 0.1030(6) 0.9993(6) 0.3436(6) 0.046(4) Uani 1 d . .
C35 C 0.0827(6) 0.9486(5) 0.3578(6) 0.040(4) Uani 1 d . .
H35A H 0.0424(6) 0.9419(5) 0.3581(6) 0.049 Uiso 1 calc R .
C36 C 0.1203(6) 0.9080(5) 0.3715(6) 0.038(4) Uani 1 d . .
H36A H 0.1060(6) 0.8734(5) 0.3817(6) 0.046 Uiso 1 calc R .
C37 C 0.0818(6) 1.0886(6) 0.3094(7) 0.059(4) Uani 1 d . .
H37A H 0.0486(6) 1.1121(6) 0.3022(7) 0.088 Uiso 1 calc R .
H37B H 0.1030(6) 1.0832(6) 0.2729(7) 0.088 Uiso 1 calc R .
H37C H 0.1071(6) 1.1054(6) 0.3384(7) 0.088 Uiso 1 calc R .
C41 C 0.2532(5) 0.7442(4) 0.3299(4) 0.027(3) Uani 1 d . .
C42 C 0.2101(5) 0.7163(5) 0.3028(5) 0.035(3) Uani 1 d . .
H42A H 0.1712(5) 0.7250(5) 0.3118(5) 0.042 Uiso 1 calc R .
C43 C 0.2210(5) 0.6758(6) 0.2628(5) 0.046(4) Uani 1 d . .
H43A H 0.1901(5) 0.6585(6) 0.2430(5) 0.055 Uiso 1 calc R .
C44 C 0.2779(6) 0.6607(5) 0.2517(6) 0.040(4) Uani 1 d . .
C45 C 0.3220(6) 0.6914(5) 0.2755(5) 0.037(3) Uani 1 d . .
H45A H 0.3608(6) 0.6845(5) 0.2649(5) 0.045 Uiso 1 calc R .
C46 C 0.3094(5) 0.7318(5) 0.3143(5) 0.027(3) Uani 1 d . .
H46A H 0.3400(5) 0.7518(5) 0.3311(5) 0.032 Uiso 1 calc R .
C47 C 0.2518(6) 0.5816(6) 0.1997(7) 0.063(4) Uani 1 d . .
H47A H 0.2685(6) 0.5551(6) 0.1729(7) 0.095 Uiso 1 calc R .
H47B H 0.2191(6) 0.5995(6) 0.1808(7) 0.095 Uiso 1 calc R .
H47C H 0.2385(6) 0.5633(6) 0.2352(7) 0.095 Uiso 1 calc R .
C51 C 0.3550(5) 0.9186(5) 0.3873(5) 0.027(3) Uani 1 d . .
C52 C 0.3638(5) 0.9694(5) 0.4101(6) 0.033(3) Uani 1 d . .
H52A H 0.3592(5) 0.9750(5) 0.4508(6) 0.040 Uiso 1 calc R .
C53 C 0.3787(5) 1.0112(6) 0.3757(6) 0.042(4) Uani 1 d . .
H53A H 0.3846(5) 1.0455(6) 0.3930(6) 0.050 Uiso 1 calc R .
C54 C 0.3859(5) 1.0057(6) 0.3152(6) 0.039(4) Uani 1 d . .
C55 C 0.3764(5) 0.9544(6) 0.2921(6) 0.044(4) Uani 1 d . .
H55A H 0.3810(5) 0.9487(6) 0.2514(6) 0.053 Uiso 1 calc R .
C56 C 0.3602(5) 0.9116(5) 0.3272(6) 0.037(3) Uani 1 d . .
H56A H 0.3527(5) 0.8773(5) 0.3103(6) 0.045 Uiso 1 calc R .
C57 C 0.4132(7) 1.0958(6) 0.3014(7) 0.066(5) Uani 1 d . .
H57A H 0.4231(7) 1.1215(6) 0.2705(7) 0.099 Uiso 1 calc R .
H57B H 0.4459(7) 1.0920(6) 0.3281(7) 0.099 Uiso 1 calc R .
H57C H 0.3796(7) 1.1089(6) 0.3229(7) 0.099 Uiso 1 calc R .
C61 C 0.3909(5) 0.7429(4) 0.4608(6) 0.028(3) Uani 1 d . .
C62 C 0.4328(5) 0.7553(5) 0.5009(6) 0.045(4) Uani 1 d . .
H62A H 0.4347(5) 0.7907(5) 0.5165(6) 0.054 Uiso 1 calc R .
C63 C 0.4721(6) 0.7173(6) 0.5186(8) 0.063(5) Uani 1 d . .
H63A H 0.5012(6) 0.7266(6) 0.5459(8) 0.075 Uiso 1 calc R .
C64 C 0.4692(5) 0.6653(5) 0.4966(6) 0.038(3) Uani 1 d . .
C65 C 0.4282(5) 0.6517(5) 0.4568(6) 0.035(3) Uani 1 d . .
H65A H 0.4269(5) 0.6164(5) 0.4407(6) 0.043 Uiso 1 calc R .
C66 C 0.3874(6) 0.6912(5) 0.4397(6) 0.040(4) Uani 1 d . .
H66A H 0.3573(6) 0.6818(5) 0.4135(6) 0.048 Uiso 1 calc R .
C67 C 0.5070(5) 0.5742(5) 0.4992(8) 0.057(5) Uani 1 d . .
H67A H 0.5390(5) 0.5540(5) 0.5166(8) 0.085 Uiso 1 calc R .
H67B H 0.5093(5) 0.5717(5) 0.4565(8) 0.085 Uiso 1 calc R .
H67C H 0.4704(5) 0.5589(5) 0.5125(8) 0.085 Uiso 1 calc R .
C71 C 0.3329(5) 0.9161(5) 0.5677(5) 0.026(3) Uani 1 d . .
C72 C 0.3857(5) 0.9078(6) 0.5957(6) 0.034(4) Uani 1 d . .
H72A H 0.4011(5) 0.8724(6) 0.5980(6) 0.041 Uiso 1 calc R .
C73 C 0.4162(5) 0.9511(6) 0.6206(6) 0.040(4) Uani 1 d . .
H73A H 0.4520(5) 0.9450(6) 0.6396(6) 0.048 Uiso 1 calc R .
C74 C 0.3937(5) 1.0022(5) 0.6171(5) 0.031(3) Uani 1 d . .
C75 C 0.3414(5) 1.0116(5) 0.5885(5) 0.031(3) Uani 1 d . .
H75A H 0.3267(5) 1.0473(5) 0.5853(5) 0.038 Uiso 1 calc R .
C76 C 0.3113(5) 0.9691(5) 0.5649(5) 0.029(3) Uani 1 d . .
H76A H 0.2754(5) 0.9756(5) 0.5465(5) 0.035 Uiso 1 calc R .
C81 C 0.2730(5) 0.7365(5) 0.5901(5) 0.033(3) Uani 1 d . .
C82 C 0.3031(5) 0.6896(5) 0.5868(5) 0.034(3) Uani 1 d . .
H82A H 0.3304(5) 0.6847(5) 0.5564(5) 0.040 Uiso 1 calc R .
C83 C 0.2942(6) 0.6486(5) 0.6278(6) 0.041(4) Uani 1 d . .
H83A H 0.3151(6) 0.6157(5) 0.6252(6) 0.049 Uiso 1 calc R .
C84 C 0.2545(6) 0.6565(5) 0.6725(5) 0.042(4) Uani 1 d . .
C85 C 0.2238(5) 0.7037(5) 0.6754(5) 0.040(4) Uani 1 d . .
H85A H 0.1959(5) 0.7088(5) 0.7052(5) 0.048 Uiso 1 calc R .
C86 C 0.2338(5) 0.7438(5) 0.6351(5) 0.036(3) Uani 1 d . .
H86A H 0.2135(5) 0.7769(5) 0.6381(5) 0.043 Uiso 1 calc R .
C87 C 0.2662(7) 0.5667(5) 0.7096(6) 0.058(4) Uani 1 d . .
H87A H 0.2522(7) 0.5434(5) 0.7410(6) 0.088 Uiso 1 calc R .
H87B H 0.3080(7) 0.5709(5) 0.7130(6) 0.088 Uiso 1 calc R .
H87C H 0.2568(7) 0.5505(5) 0.6718(6) 0.088 Uiso 1 calc R .
O7 O 0.4201(3) 1.0479(4) 0.6392(4) 0.037(2) Uani 1 d . .
C77 C 0.4762(5) 1.0393(6) 0.6645(6) 0.049(4) Uani 1 d . .
H77A H 0.4915(5) 1.0737(6) 0.6789(6) 0.073 Uiso 1 calc R .
H77B H 0.5023(5) 1.0246(6) 0.6348(6) 0.073 Uiso 1 calc R .
H77C H 0.4731(5) 1.0138(6) 0.6970(6) 0.073 Uiso 1 calc R .
Cl1 Cl 0.0687(2) 0.7161(2) 0.1904(3) 0.105(2) Uiso 1 d . .
Cl2 Cl 0.0855(2) 0.8168(2) 0.2535(3) 0.109(2) Uiso 1 d . .
C2S C 0.4813(11) 1.2545(11) 0.6302(11) 0.142(9) Uiso 1 d . .
C1S C 0.0918(10) 0.7796(10) 0.1842(11) 0.135(9) Uiso 1 d . .
Cl3 Cl 0.4723(8) 1.1920(7) 0.6614(7) 0.211(8) Uiso 0.65(2) d P 1
Cl4 Cl 0.4558(5) 1.3064(5) 0.6721(5) 0.124(4) Uiso 0.65(2) d P 1
Cl3' Cl 0.5192(9) 1.2091(8) 0.6777(8) 0.117(9) Uiso 0.35(2) d P 2
Cl4' Cl 0.4290(12) 1.2815(11) 0.6616(11) 0.157(10) Uiso 0.35(2) d P 2

loop_
_atom_type_symbol
_atom_type_description
_atom_type_scat_dispersion_real
_atom_type_scat_dispersion_imag
_atom_type_scat_source
C C 0.0033 0.0016 'International Tables Vol C Tables 4.2.6.8 and 6.1.1.4'
H H 0.0000 0.0000 'International Tables Vol C Tables 4.2.6.8 and 6.1.1.4'
N N 0.0061 0.0033 'International Tables Vol C Tables 4.2.6.8 and 6.1.1.4'
O O 0.0106 0.0060 'International Tables Vol C Tables 4.2.6.8 and 6.1.1.4'
F F 0.0171 0.0103 'International Tables Vol C Tables 4.2.6.8 and 6.1.1.4'
Cl Cl 0.1484 0.1585 'International Tables Vol C Tables 4.2.6.8 and 6.1.1.4'
Ir Ir -1.4442 7.9887 'International Tables Vol C Tables 4.2.6.8 and 6.1.1.4'

loop_
_geom_angle_atom_site_label_1
_geom_angle_atom_site_label_2
_geom_angle_atom_site_label_3
_geom_angle
_geom_angle_site_symmetry_1
_geom_angle_site_symmetry_3
_geom_angle_publ_flag
N3 Ir1 N5 90.8(4) . . y
N3 Ir1 N1 88.6(4) . . y
N5 Ir1 N1 173.9(4) . . y
N3 Ir1 N7 174.1(4) . . y
N5 Ir1 N7 89.4(4) . . y
N1 Ir1 N7 90.5(4) . . y
N3 Ir1 Ir2 86.6(3) . . y
N5 Ir1 Ir2 86.0(3) . . y
N1 Ir1 Ir2 87.8(3) . . y
N7 Ir1 Ir2 87.5(2) . . y
N2 Ir2 N6 172.2(4) . . y
N2 Ir2 N4 91.0(4) . . y
N6 Ir2 N4 91.3(4) . . y
N2 Ir2 N8 89.8(4) . . y
N6 Ir2 N8 86.8(4) . . y
N4 Ir2 N8 171.6(4) . . y
N2 Ir2 O9 93.2(3) . . y
N6 Ir2 O9 93.9(3) . . y
N4 Ir2 O9 98.0(3) . . y
N8 Ir2 O9 90.3(3) . . y
N2 Ir2 Ir1 85.9(3) . . y
N6 Ir2 Ir1 86.9(3) . . y
N4 Ir2 Ir1 85.9(3) . . y
N8 Ir2 Ir1 85.8(3) . . y
O9 Ir2 Ir1 176.0(2) . . y
C5 O9 Ir2 137.1(8) . . y
O9 C5 O10 131.1(12) . . ?
O9 C5 C6 117.3(12) . . ?
O10 C5 C6 110.7(13) . . ?
F2 C6 F1 110.3(13) . . ?
F2 C6 F3 102.1(12) . . ?
F1 C6 F3 103.3(12) . . ?
F2 C6 C5 119.6(13) . . ?
F1 C6 C5 113.9(13) . . ?
F3 C6 C5 105.4(11) . . ?
C14 O1 C17 116.1(11) . . ?
C24 O2 C27 117.4(11) . . ?
C34 O3 C37 117.9(11) . . ?
C44 O4 C47 117.5(11) . . ?
C54 O5 C57 115.2(12) . . ?
C64 O6 C67 119.2(11) . . ?
C84 O8 C87 117.8(10) . . ?
C1 N1 C11 117.7(10) . . ?
C1 N1 Ir1 118.6(8) . . ?
C11 N1 Ir1 123.7(7) . . ?
C1 N2 C21 114.0(10) . . ?
C1 N2 Ir2 120.9(8) . . ?
C21 N2 Ir2 125.0(8) . . ?
C2 N3 C31 117.7(10) . . ?
C2 N3 Ir1 120.5(8) . . ?
C31 N3 Ir1 121.2(7) . . ?
C2 N4 C41 116.1(9) . . ?
C2 N4 Ir2 119.0(7) . . ?
C41 N4 Ir2 124.9(7) . . ?
C3 N5 C51 120.0(10) . . ?
C3 N5 Ir1 119.8(8) . . ?
C51 N5 Ir1 120.0(8) . . ?
C3 N6 C61 115.9(10) . . ?
C3 N6 Ir2 118.6(8) . . ?
C61 N6 Ir2 124.7(8) . . ?
C4 N7 C71 118.6(10) . . ?
C4 N7 Ir1 118.6(7) . . ?
C71 N7 Ir1 122.9(8) . . ?
C4 N8 C81 115.3(10) . . ?
C4 N8 Ir2 120.4(8) . . ?
C81 N8 Ir2 123.9(7) . . ?
N1 C1 N2 123.1(10) . . ?
N4 C2 N3 122.8(10) . . ?
N6 C3 N5 123.3(10) . . ?
N8 C4 N7 123.7(11) . . ?
C12 C11 N1 122.0(11) . . ?
C12 C11 C16 116.6(11) . . ?
N1 C11 C16 121.3(10) . . ?
C11 C12 C13 124.2(12) . . ?
C14 C13 C12 118.6(12) . . ?
C13 C14 O1 125.8(12) . . ?
C13 C14 C15 119.1(12) . . ?
O1 C14 C15 115.2(11) . . ?
C16 C15 C14 121.7(11) . . ?
C15 C16 C11 119.8(11) . . ?
C22 C21 C26 119.2(11) . . ?
C22 C21 N2 119.3(12) . . ?
C26 C21 N2 121.5(11) . . ?
C23 C22 C21 120.8(13) . . ?
C22 C23 C24 118.5(12) . . ?
C25 C24 C23 121.0(11) . . ?
C25 C24 O2 124.1(12) . . ?
C23 C24 O2 114.9(12) . . ?
C24 C25 C26 120.2(12) . . ?
C25 C26 C21 120.2(12) . . ?
C32 C31 C36 120.2(12) . . ?
C32 C31 N3 120.2(11) . . ?
C36 C31 N3 119.3(11) . . ?
C31 C32 C33 120.1(12) . . ?
C34 C33 C32 118.7(12) . . ?
O3 C34 C35 116.5(12) . . ?
O3 C34 C33 123.2(13) . . ?
C35 C34 C33 120.3(13) . . ?
C36 C35 C34 120.2(13) . . ?
C35 C36 C31 120.3(13) . . ?
C42 C41 C46 117.4(11) . . ?
C42 C41 N4 122.7(11) . . ?
C46 C41 N4 119.9(10) . . ?
C41 C42 C43 122.3(12) . . ?
C42 C43 C44 119.3(12) . . ?
O4 C44 C45 116.6(12) . . ?
O4 C44 C43 124.5(12) . . ?
C45 C44 C43 118.6(12) . . ?
C46 C45 C44 119.9(12) . . ?
C45 C46 C41 122.0(11) . . ?
C52 C51 C56 118.4(12) . . ?
C52 C51 N5 121.7(11) . . ?
C56 C51 N5 119.8(12) . . ?
C53 C52 C51 121.3(13) . . ?
C52 C53 C54 122.3(13) . . ?
O5 C54 C55 116.7(13) . . ?
O5 C54 C53 127.0(14) . . ?
C55 C54 C53 116.3(13) . . ?
C56 C55 C54 121.5(13) . . ?
C55 C56 C51 120.1(13) . . ?
C66 C61 C62 119.1(11) . . ?
C66 C61 N6 120.4(11) . . ?
C62 C61 N6 120.3(11) . . ?
C63 C62 C61 121.0(13) . . ?
C62 C63 C64 120.0(14) . . ?
C65 C64 C63 120.5(12) . . ?
C65 C64 O6 122.8(12) . . ?
C63 C64 O6 116.6(12) . . ?
C64 C65 C66 118.7(12) . . ?
C61 C66 C65 120.6(12) . . ?
C72 C71 C76 118.0(11) . . ?
C72 C71 N7 120.9(11) . . ?
C76 C71 N7 121.1(11) . . ?
C71 C72 C73 121.0(12) . . ?
C74 C73 C72 119.3(12) . . ?
C73 C74 O7 124.4(11) . . ?
C73 C74 C75 120.8(12) . . ?
O7 C74 C75 114.8(11) . . ?
C76 C75 C74 119.7(12) . . ?
C75 C76 C71 121.2(11) . . ?
C82 C81 C86 119.3(12) . . ?
C82 C81 N8 121.2(11) . . ?
C86 C81 N8 119.4(11) . . ?
C81 C82 C83 120.5(12) . . ?
C84 C83 C82 119.2(12) . . ?
C85 C84 C83 120.0(12) . . ?
C85 C84 O8 115.7(12) . . ?
C83 C84 O8 124.2(11) . . ?
C84 C85 C86 119.8(12) . . ?
C85 C86 C81 121.1(12) . . ?
C74 O7 C77 115.3(10) . . ?
Cl4 C2S Cl3 113.8(16) . . ?
Cl4' C2S Cl3' 111.8(19) . . ?
Cl1 C1S Cl2 111.9(14) . . ?

loop_
_geom_bond_atom_site_label_1
_geom_bond_atom_site_label_2
_geom_bond_distance
_geom_bond_site_symmetry_2
_geom_bond_publ_flag
Ir1 N3 2.008(9) . y
Ir1 N5 2.022(9) . y
Ir1 N1 2.034(9) . y
Ir1 N7 2.046(10) . y
Ir1 Ir2 2.5073(9) . y
Ir2 N2 2.028(10) . y
Ir2 N6 2.050(10) . y
Ir2 N4 2.059(9) . y
Ir2 N8 2.060(9) . y
Ir2 O9 2.139(8) . y
O9 C5 1.21(2) . y
O10 C5 1.30(2) . y
C5 C6 1.53(2) . y
C6 F2 1.273(15) . ?
C6 F1 1.30(2) . ?
C6 F3 1.41(2) . ?
O1 C14 1.380(14) . ?
O1 C17 1.423(14) . ?
O2 C24 1.404(13) . ?
O2 C27 1.43(2) . ?
O3 C34 1.378(15) . ?
O3 C37 1.43(2) . ?
O4 C44 1.364(15) . ?
O4 C47 1.41(2) . ?
O5 C54 1.37(2) . ?
O5 C57 1.41(2) . ?
O6 C64 1.388(14) . ?
O6 C67 1.423(14) . ?
O8 C84 1.400(14) . ?
O8 C87 1.400(15) . ?
N1 C1 1.322(14) . ?
N1 C11 1.422(13) . ?
N2 C1 1.334(15) . ?
N2 C21 1.461(14) . ?
N3 C2 1.330(14) . ?
N3 C31 1.454(14) . ?
N4 C2 1.309(14) . ?
N4 C41 1.450(13) . ?
N5 C3 1.341(15) . ?
N5 C51 1.437(15) . ?
N6 C3 1.31(2) . ?
N6 C61 1.452(14) . ?
N7 C4 1.323(15) . ?
N7 C71 1.417(14) . ?
N8 C4 1.317(15) . ?
N8 C81 1.464(15) . ?
C11 C12 1.37(2) . ?
C11 C16 1.424(15) . ?
C12 C13 1.39(2) . ?
C13 C14 1.38(2) . ?
C14 C15 1.40(2) . ?
C15 C16 1.38(2) . ?
C21 C22 1.38(2) . ?
C21 C26 1.39(2) . ?
C22 C23 1.38(2) . ?
C23 C24 1.39(2) . ?
C24 C25 1.36(2) . ?
C25 C26 1.37(2) . ?
C31 C32 1.37(2) . ?
C31 C36 1.38(2) . ?
C32 C33 1.41(2) . ?
C33 C34 1.39(2) . ?
C34 C35 1.38(2) . ?
C35 C36 1.37(2) . ?
C41 C42 1.37(2) . ?
C41 C46 1.39(2) . ?
C42 C43 1.38(2) . ?
C43 C44 1.40(2) . ?
C44 C45 1.39(2) . ?
C45 C46 1.37(2) . ?
C51 C52 1.38(2) . ?
C51 C56 1.39(2) . ?
C52 C53 1.35(2) . ?
C53 C54 1.40(2) . ?
C54 C55 1.39(2) . ?
C55 C56 1.38(2) . ?
C61 C66 1.37(2) . ?
C61 C62 1.37(2) . ?
C62 C63 1.37(2) . ?
C63 C64 1.39(2) . ?
C64 C65 1.36(2) . ?
C65 C66 1.42(2) . ?
C71 C72 1.40(2) . ?
C71 C76 1.41(2) . ?
C72 C73 1.41(2) . ?
C73 C74 1.37(2) . ?
C74 O7 1.385(14) . ?
C74 C75 1.40(2) . ?
C75 C76 1.37(2) . ?
C81 C82 1.36(2) . ?
C81 C86 1.39(2) . ?
C82 C83 1.40(2) . ?
C83 C84 1.39(2) . ?
C84 C85 1.37(2) . ?
C85 C86 1.38(2) . ?
O7 C77 1.441(13) . ?
Cl1 C1S 1.67(2) . ?
Cl2 C1S 1.84(3) . ?
C2S Cl4' 1.56(3) . ?
C2S Cl4 1.71(3) . ?
C2S Cl3 1.72(3) . ?
C2S Cl3' 1.80(3) . ?
